data_7002195
loop_
_publ_author_name
'Bennett, Martin A.'
'Bhargava, Suresh K.'
'Mirzadeh, Nedaossadat'
'Priv\'er, Steven H.'
'Wagler, J\"org'
'Willis, Anthony C.'

_publ_section_title
;
 Synthesis and interconversions of digold(i), tetragold(i), digold(ii),
 gold(i)--gold(iii) and digold(iii) complexes of fluorine-substituted
 aryl carbanions
;
_journal_issue 36
_journal_name_full 'Dalton Transactions'
_journal_page_first 7537
_journal_page_last 7551
_journal_paper_doi 10.1039/b906769h
_journal_year 2009
_chemical_formula_moiety 'C36 H26 Au2 F2 P2'
_chemical_formula_sum 'C36 H26 Au2 F2 P2'
_chemical_formula_weight 952.44
_chemical_name_systematic
;
?
;
_space_group_IT_number 2
_symmetry_cell_setting triclinic
_symmetry_space_group_name_Hall '-P 1'
_symmetry_space_group_name_H-M 'P -1'
_atom_sites_solution_hydrogens geom
_atom_sites_solution_primary direct
_atom_sites_solution_secondary difmap
_audit_creation_method SHELXL-97
_cell_angle_alpha 89.7260(10)
_cell_angle_beta 78.8100(10)
_cell_angle_gamma 63.1070(10)
_cell_formula_units_Z 1
_cell_length_a 9.0115(2)
_cell_length_b 9.5208(2)
_cell_length_c 10.0842(2)
_cell_measurement_reflns_used 22536
_cell_measurement_temperature 100(2)
_cell_measurement_theta_max 40.250
_cell_measurement_theta_min 2.546
_cell_volume 753.54(3)
_computing_cell_refinement DENZO-SMN
_computing_data_collection 'Nonius Collect'
_computing_data_reduction Scalepack
_computing_molecular_graphics 'ORTEP32 for windows (Farugia)'
_computing_publication_material 'Ciftab (Sheldrick, 1997)'
_computing_structure_refinement 'SHELXL-97 (Sheldrick, 1997)'
_computing_structure_solution 'SHELXS-97 (Sheldrick, 1990)'
_diffrn_ambient_temperature 100(2)
_diffrn_measured_fraction_theta_full 1.000
_diffrn_measured_fraction_theta_max 1.000
_diffrn_measurement_device_type 'Nonius Kappa CCD area detector'
_diffrn_measurement_method 'phi and omega scans'
_diffrn_radiation_monochromator graphite
_diffrn_radiation_source 'fine-focus sealed tube'
_diffrn_radiation_type MoK\a
_diffrn_radiation_wavelength 0.71073
_diffrn_reflns_av_R_equivalents 0.0637
_diffrn_reflns_av_sigmaI/netI 0.0422
_diffrn_reflns_limit_h_max 16
_diffrn_reflns_limit_h_min -16
_diffrn_reflns_limit_k_max 17
_diffrn_reflns_limit_k_min -17
_diffrn_reflns_limit_l_max 18
_diffrn_reflns_limit_l_min -18
_diffrn_reflns_number 33955
_diffrn_reflns_theta_full 40.00
_diffrn_reflns_theta_max 40.00
_diffrn_reflns_theta_min 2.60
_exptl_absorpt_coefficient_mu 9.867
_exptl_absorpt_correction_T_max 0.373
_exptl_absorpt_correction_T_min 0.147
_exptl_absorpt_correction_type multi-scan
_exptl_absorpt_process_details SORTAV
_exptl_crystal_colour colorless
_exptl_crystal_density_diffrn 2.099
_exptl_crystal_density_method 'not measured'
_exptl_crystal_description plate
_exptl_crystal_F_000 448
_exptl_crystal_size_max 0.22
_exptl_crystal_size_mid 0.20
_exptl_crystal_size_min 0.10
_refine_diff_density_max 3.972
_refine_diff_density_min -3.023
_refine_diff_density_rms 0.218
_refine_ls_extinction_coef 0.0037(4)
_refine_ls_extinction_expression Fc^*^=kFc[1+0.001xFc^2^\l^3^/sin(2\q)]^-1/4^
_refine_ls_extinction_method SHELXL
_refine_ls_goodness_of_fit_ref 1.067
_refine_ls_hydrogen_treatment constr
_refine_ls_matrix_type full
_refine_ls_number_parameters 191
_refine_ls_number_reflns 9335
_refine_ls_number_restraints 0
_refine_ls_restrained_S_all 1.067
_refine_ls_R_factor_all 0.0315
_refine_ls_R_factor_gt 0.0271
_refine_ls_shift/su_max 0.003
_refine_ls_shift/su_mean 0.000
_refine_ls_structure_factor_coef Fsqd
_refine_ls_weighting_details 'calc w=1/[\s^2^(Fo^2^)+(0.0316P)^2^+0.3017P] where P=(Fo^2^+2Fc^2^)/3'
_refine_ls_weighting_scheme calc
_refine_ls_wR_factor_gt 0.0650
_refine_ls_wR_factor_ref 0.0663
_reflns_number_gt 8579
_reflns_number_total 9335
_reflns_threshold_expression >2sigma(I)
_cod_data_source_file b906769h.txt
_cod_data_source_block neda01301
_cod_original_sg_symbol_Hall -P1
_cod_original_sg_symbol_H-M P-1
_cod_database_code 7002195

loop_
_symmetry_equiv_pos_as_xyz
'x, y, z'
'-x, -y, -z'

loop_
_atom_site_label
_atom_site_type_symbol
_atom_site_fract_x
_atom_site_fract_y
_atom_site_fract_z
_atom_site_U_iso_or_equiv
_atom_site_adp_type
_atom_site_occupancy
_atom_site_symmetry_multiplicity
_atom_site_calc_flag
_atom_site_refinement_flags
_atom_site_disorder_assembly
_atom_site_disorder_group
Au1 Au 0.375855(8) 0.622039(8) 0.438769(7) 0.01155(3) Uani 1 1 d . . .
P1 P 0.21573(7) 0.69679(6) 0.65697(5) 0.01169(8) Uani 1 1 d . . .
F1 F 0.6822(2) 0.23614(19) 0.84285(16) 0.0222(3) Uani 1 1 d . . .
C1 C 0.2946(3) 0.5548(2) 0.7794(2) 0.0132(3) Uani 1 1 d . . .
C2 C 0.1830(3) 0.5752(3) 0.9057(2) 0.0162(3) Uani 1 1 d . . .
H2 H 0.0677 0.6545 0.9210 0.019 Uiso 1 1 calc R . .
C3 C 0.2417(3) 0.4796(3) 1.0072(2) 0.0182(4) Uani 1 1 d . . .
H3 H 0.1666 0.4920 1.0917 0.022 Uiso 1 1 calc R . .
C4 C 0.4110(3) 0.3655(3) 0.9848(2) 0.0177(4) Uani 1 1 d . . .
H4 H 0.4538 0.3004 1.0539 0.021 Uiso 1 1 calc R . .
C5 C 0.5160(3) 0.3486(2) 0.8598(2) 0.0150(3) Uani 1 1 d . . .
C6 C 0.4661(3) 0.4371(2) 0.7514(2) 0.0130(3) Uani 1 1 d . . .
C7 C -0.0061(3) 0.7396(3) 0.6754(2) 0.0146(3) Uani 1 1 d . . .
C8 C -0.0395(3) 0.6132(3) 0.6501(2) 0.0194(4) Uani 1 1 d . . .
H8 H 0.0515 0.5089 0.6278 0.023 Uiso 1 1 calc R . .
C9 C -0.2065(4) 0.6411(4) 0.6577(3) 0.0251(5) Uani 1 1 d . . .
H9 H -0.2295 0.5554 0.6416 0.030 Uiso 1 1 calc R . .
C10 C -0.3399(3) 0.7935(4) 0.6889(3) 0.0282(5) Uani 1 1 d . . .
H10 H -0.4535 0.8119 0.6925 0.034 Uiso 1 1 calc R . .
C11 C -0.3072(3) 0.9190(4) 0.7147(3) 0.0258(5) Uani 1 1 d . . .
H11 H -0.3987 1.0231 0.7368 0.031 Uiso 1 1 calc R . .
C12 C -0.1398(3) 0.8923(3) 0.7082(3) 0.0194(4) Uani 1 1 d . . .
H12 H -0.1174 0.9780 0.7261 0.023 Uiso 1 1 calc R . .
C13 C 0.2072(3) 0.8792(2) 0.7218(2) 0.0136(3) Uani 1 1 d . . .
C14 C 0.2067(3) 0.9125(3) 0.8563(2) 0.0164(3) Uani 1 1 d . . .
H14 H 0.2062 0.8398 0.9210 0.020 Uiso 1 1 calc R . .
C15 C 0.2071(3) 1.0525(3) 0.8962(3) 0.0210(4) Uani 1 1 d . . .
H15 H 0.2097 1.0735 0.9874 0.025 Uiso 1 1 calc R . .
C16 C 0.2035(4) 1.1612(3) 0.8032(3) 0.0252(5) Uani 1 1 d . . .
H16 H 0.2020 1.2571 0.8310 0.030 Uiso 1 1 calc R . .
C17 C 0.2022(5) 1.1294(3) 0.6697(3) 0.0302(6) Uani 1 1 d . . .
H17 H 0.1995 1.2039 0.6060 0.036 Uiso 1 1 calc R . .
C18 C 0.2048(4) 0.9892(3) 0.6283(3) 0.0230(4) Uani 1 1 d . . .
H18 H 0.2049 0.9678 0.5364 0.028 Uiso 1 1 calc R . .

loop_
_atom_site_aniso_label
_atom_site_aniso_U_11
_atom_site_aniso_U_22
_atom_site_aniso_U_33
_atom_site_aniso_U_23
_atom_site_aniso_U_13
_atom_site_aniso_U_12
Au1 0.01133(3) 0.01135(3) 0.01031(3) 0.00026(2) -0.00185(2) -0.00396(2)
P1 0.01148(19) 0.01155(19) 0.01059(18) 0.00064(15) -0.00167(15) -0.00433(15)
F1 0.0173(6) 0.0215(6) 0.0173(6) 0.0032(5) -0.0044(5) 0.0003(5)
C1 0.0134(7) 0.0117(7) 0.0127(7) -0.0001(5) -0.0016(6) -0.0047(6)
C2 0.0164(8) 0.0164(8) 0.0128(7) 0.0020(6) 0.0003(6) -0.0062(6)
C3 0.0191(9) 0.0205(9) 0.0136(8) 0.0040(7) -0.0016(7) -0.0089(7)
C4 0.0208(9) 0.0177(8) 0.0127(7) 0.0035(6) -0.0027(7) -0.0075(7)
C5 0.0149(7) 0.0142(7) 0.0130(7) 0.0008(6) -0.0035(6) -0.0042(6)
C6 0.0134(7) 0.0129(7) 0.0119(7) 0.0014(6) -0.0019(6) -0.0057(6)
C7 0.0135(7) 0.0174(8) 0.0126(7) 0.0011(6) -0.0023(6) -0.0071(6)
C8 0.0226(9) 0.0217(9) 0.0177(9) 0.0011(7) -0.0041(7) -0.0136(8)
C9 0.0266(11) 0.0387(14) 0.0207(10) 0.0037(9) -0.0053(8) -0.0239(11)
C10 0.0178(10) 0.0492(17) 0.0219(11) 0.0067(10) -0.0049(8) -0.0189(11)
C11 0.0130(8) 0.0332(13) 0.0259(11) 0.0015(9) -0.0026(8) -0.0066(8)
C12 0.0124(8) 0.0206(9) 0.0204(9) -0.0002(7) -0.0014(7) -0.0042(7)
C13 0.0142(7) 0.0138(7) 0.0124(7) 0.0001(6) -0.0035(6) -0.0059(6)
C14 0.0177(8) 0.0161(8) 0.0144(8) 0.0002(6) -0.0023(6) -0.0074(7)
C15 0.0227(10) 0.0208(9) 0.0193(9) -0.0034(7) -0.0040(8) -0.0102(8)
C16 0.0301(12) 0.0186(9) 0.0267(11) -0.0049(8) -0.0010(9) -0.0130(9)
C17 0.0525(18) 0.0175(10) 0.0230(11) 0.0031(8) -0.0059(11) -0.0191(11)
C18 0.0386(13) 0.0165(9) 0.0163(9) 0.0026(7) -0.0073(9) -0.0141(9)

loop_
_atom_type_symbol
_atom_type_description
_atom_type_scat_dispersion_real
_atom_type_scat_dispersion_imag
_atom_type_scat_source
C C 0.0033 0.0016 'International Tables Vol C Tables 4.2.6.8 and 6.1.1.4'
H H 0.0000 0.0000 'International Tables Vol C Tables 4.2.6.8 and 6.1.1.4'
F F 0.0171 0.0103 'International Tables Vol C Tables 4.2.6.8 and 6.1.1.4'
P P 0.1023 0.0942 'International Tables Vol C Tables 4.2.6.8 and 6.1.1.4'
Au Au -2.0133 8.8022 'International Tables Vol C Tables 4.2.6.8 and 6.1.1.4'

loop_
_geom_angle_atom_site_label_1
_geom_angle_atom_site_label_2
_geom_angle_atom_site_label_3
_geom_angle
_geom_angle_site_symmetry_1
_geom_angle_site_symmetry_3
_geom_angle_publ_flag
C6 Au1 P1 174.62(6) 2_666 . ?
C6 Au1 Au1 94.01(6) 2_666 2_666 ?
P1 Au1 Au1 84.260(14) . 2_666 ?
C1 P1 C7 104.70(10) . . ?
C1 P1 C13 105.96(10) . . ?
C7 P1 C13 104.95(10) . . ?
C1 P1 Au1 115.31(7) . . ?
C7 P1 Au1 115.05(7) . . ?
C13 P1 Au1 109.98(7) . . ?
C6 C1 C2 121.97(19) . . ?
C6 C1 P1 120.04(15) . . ?
C2 C1 P1 117.80(15) . . ?
C3 C2 C1 120.0(2) . . ?
C3 C2 H2 120.0 . . ?
C1 C2 H2 120.0 . . ?
C2 C3 C4 119.6(2) . . ?
C2 C3 H3 120.2 . . ?
C4 C3 H3 120.2 . . ?
C5 C4 C3 118.6(2) . . ?
C5 C4 H4 120.7 . . ?
C3 C4 H4 120.7 . . ?
F1 C5 C4 116.60(19) . . ?
F1 C5 C6 118.08(19) . . ?
C4 C5 C6 125.3(2) . . ?
C5 C6 C1 114.36(19) . . ?
C5 C6 Au1 121.44(15) . 2_666 ?
C1 C6 Au1 123.75(15) . 2_666 ?
C12 C7 C8 120.0(2) . . ?
C12 C7 P1 122.30(17) . . ?
C8 C7 P1 117.62(17) . . ?
C9 C8 C7 119.7(2) . . ?
C9 C8 H8 120.2 . . ?
C7 C8 H8 120.2 . . ?
C10 C9 C8 120.4(3) . . ?
C10 C9 H9 119.8 . . ?
C8 C9 H9 119.8 . . ?
C9 C10 C11 120.0(2) . . ?
C9 C10 H10 120.0 . . ?
C11 C10 H10 120.0 . . ?
C10 C11 C12 120.1(3) . . ?
C10 C11 H11 119.9 . . ?
C12 C11 H11 119.9 . . ?
C7 C12 C11 119.7(2) . . ?
C7 C12 H12 120.1 . . ?
C11 C12 H12 120.1 . . ?
C14 C13 C18 119.2(2) . . ?
C14 C13 P1 123.84(16) . . ?
C18 C13 P1 116.93(16) . . ?
C13 C14 C15 120.1(2) . . ?
C13 C14 H14 120.0 . . ?
C15 C14 H14 120.0 . . ?
C16 C15 C14 120.4(2) . . ?
C16 C15 H15 119.8 . . ?
C14 C15 H15 119.8 . . ?
C17 C16 C15 119.7(2) . . ?
C17 C16 H16 120.1 . . ?
C15 C16 H16 120.1 . . ?
C16 C17 C18 120.4(2) . . ?
C16 C17 H17 119.8 . . ?
C18 C17 H17 119.8 . . ?
C17 C18 C13 120.2(2) . . ?
C17 C18 H18 119.9 . . ?
C13 C18 H18 119.9 . . ?

loop_
_geom_bond_atom_site_label_1
_geom_bond_atom_site_label_2
_geom_bond_distance
_geom_bond_site_symmetry_2
_geom_bond_publ_flag
Au1 C6 2.061(2) 2_666 ?
Au1 P1 2.2987(5) . ?
Au1 Au1 2.87624(14) 2_666 ?
P1 C1 1.820(2) . ?
P1 C7 1.821(2) . ?
P1 C13 1.823(2) . ?
F1 C5 1.367(3) . ?
C1 C6 1.411(3) . ?
C1 C2 1.413(3) . ?
C2 C3 1.387(3) . ?
C2 H2 0.9500 . ?
C3 C4 1.388(3) . ?
C3 H3 0.9500 . ?
C4 C5 1.383(3) . ?
C4 H4 0.9500 . ?
C5 C6 1.395(3) . ?
C6 Au1 2.061(2) 2_666 ?
C7 C12 1.393(3) . ?
C7 C8 1.402(3) . ?
C8 C9 1.391(4) . ?
C8 H8 0.9500 . ?
C9 C10 1.389(5) . ?
C9 H9 0.9500 . ?
C10 C11 1.391(5) . ?
C10 H10 0.9500 . ?
C11 C12 1.400(3) . ?
C11 H11 0.9500 . ?
C12 H12 0.9500 . ?
C13 C14 1.393(3) . ?
C13 C18 1.401(3) . ?
C14 C15 1.396(3) . ?
C14 H14 0.9500 . ?
C15 C16 1.387(4) . ?
C15 H15 0.9500 . ?
C16 C17 1.385(4) . ?
C16 H16 0.9500 . ?
C17 C18 1.389(4) . ?
C17 H17 0.9500 . ?
C18 H18 0.9500 . ?

loop_
_geom_torsion_atom_site_label_1
_geom_torsion_atom_site_label_2
_geom_torsion_atom_site_label_3
_geom_torsion_atom_site_label_4
_geom_torsion
_geom_torsion_site_symmetry_1
_geom_torsion_site_symmetry_2
_geom_torsion_site_symmetry_3
_geom_torsion_site_symmetry_4
_geom_torsion_publ_flag
Au1 Au1 P1 C1 -12.23(8) 2_666 . . . ?
Au1 Au1 P1 C7 -134.30(8) 2_666 . . . ?
Au1 Au1 P1 C13 107.48(7) 2_666 . . . ?
C7 P1 C1 C6 147.28(17) . . . . ?
C13 P1 C1 C6 -102.09(18) . . . . ?
Au1 P1 C1 C6 19.8(2) . . . . ?
C7 P1 C1 C2 -37.8(2) . . . . ?
C13 P1 C1 C2 72.88(19) . . . . ?
Au1 P1 C1 C2 -165.22(15) . . . . ?
C6 C1 C2 C3 1.0(3) . . . . ?
P1 C1 C2 C3 -173.89(18) . . . . ?
C1 C2 C3 C4 0.9(4) . . . . ?
C2 C3 C4 C5 -1.2(4) . . . . ?
C3 C4 C5 F1 179.2(2) . . . . ?
C3 C4 C5 C6 -0.4(4) . . . . ?
F1 C5 C6 C1 -177.44(19) . . . . ?
C4 C5 C6 C1 2.1(3) . . . . ?
F1 C5 C6 Au1 10.0(3) . . . 2_666 ?
C4 C5 C6 Au1 -170.44(19) . . . 2_666 ?
C2 C1 C6 C5 -2.4(3) . . . . ?
P1 C1 C6 C5 172.39(15) . . . . ?
C2 C1 C6 Au1 169.99(17) . . . 2_666 ?
P1 C1 C6 Au1 -15.3(3) . . . 2_666 ?
C1 P1 C7 C12 122.10(19) . . . . ?
C13 P1 C7 C12 10.7(2) . . . . ?
Au1 P1 C7 C12 -110.27(19) . . . . ?
C1 P1 C7 C8 -60.31(19) . . . . ?
C13 P1 C7 C8 -171.68(17) . . . . ?
Au1 P1 C7 C8 67.31(19) . . . . ?
C12 C7 C8 C9 0.1(4) . . . . ?
P1 C7 C8 C9 -177.54(19) . . . . ?
C7 C8 C9 C10 0.7(4) . . . . ?
C8 C9 C10 C11 -1.0(4) . . . . ?
C9 C10 C11 C12 0.6(4) . . . . ?
C8 C7 C12 C11 -0.5(4) . . . . ?
P1 C7 C12 C11 177.0(2) . . . . ?
C10 C11 C12 C7 0.2(4) . . . . ?
C1 P1 C13 C14 -18.9(2) . . . . ?
C7 P1 C13 C14 91.6(2) . . . . ?
Au1 P1 C13 C14 -144.12(17) . . . . ?
C1 P1 C13 C18 159.74(19) . . . . ?
C7 P1 C13 C18 -89.8(2) . . . . ?
Au1 P1 C13 C18 34.5(2) . . . . ?
C18 C13 C14 C15 -1.2(3) . . . . ?
P1 C13 C14 C15 177.37(18) . . . . ?
C13 C14 C15 C16 1.6(4) . . . . ?
C14 C15 C16 C17 -1.0(4) . . . . ?
C15 C16 C17 C18 -0.1(5) . . . . ?
C16 C17 C18 C13 0.6(5) . . . . ?
C14 C13 C18 C17 0.1(4) . . . . ?
P1 C13 C18 C17 -178.6(2) . . . . ?
